data_7233509
loop_
_publ_author_name
'P. Martin-Ramos'
'V. Lavin'
'M. Ramos Silva'
'I. R. Martin'
'F. Lahoz'
'P. Chamorro-Posada'
'J. A. Paixao'
'J. Martin-Gil'

_publ_section_title
;
 Novel erbium(III) complexes with 2,6-dimethyl-3,5-heptanedione and
 different N,N-donor ligands for ormosil and PMMA matrices doping
;
_journal_name_full 'Journal of Materials Chemistry C'
_journal_page_first 5701
_journal_page_last 5710
_journal_paper_doi 10.1039/C3TC30686K
_journal_volume 1
_journal_year 2013
_chemical_formula_moiety 'C37 H53 Er N2 O6'
_chemical_formula_sum 'C37 H53 Er N2 O6'
_chemical_formula_weight 789.07
_chemical_name_systematic
;
Tris(2,6-dimethyl-3,5-heptanedionate)
mono(2,2-bipyridine)erbium(III)
;
_space_group_IT_number 2
_space_group_name_Hall '-P 1'
_space_group_name_H-M_alt 'P -1'
_symmetry_cell_setting triclinic
_symmetry_space_group_name_H-M 'P -1'
_atom_sites_solution_hydrogens geom
_atom_sites_solution_primary direct
_atom_sites_solution_secondary difmap
_cell_angle_alpha 92.3120(10)
_cell_angle_beta 94.6010(10)
_cell_angle_gamma 92.7510(10)
_cell_formula_units_Z 4
_cell_length_a 13.2245(3)
_cell_length_b 16.7752(4)
_cell_length_c 18.0529(4)
_cell_measurement_reflns_used 9686
_cell_measurement_temperature 293(2)
_cell_measurement_theta_max 20.50
_cell_measurement_theta_min 2.23
_cell_volume 3983.48(16)
_computing_cell_refinement 'SAINT (Bruker, 2003)'
_computing_data_collection 'APEX2 (Bruker, 2005)'
_computing_data_reduction SAINT
_computing_molecular_graphics 'ORTEPII (Johnson, 1976)'
_computing_publication_material SHELXL-97
_computing_structure_refinement 'SHELXL-97 (Sheldrick, 2008)'
_computing_structure_solution 'SHELXS-97 (Sheldrick, 2008)'
_diffrn_ambient_temperature 293(2)
_diffrn_measured_fraction_theta_full 1.000
_diffrn_measured_fraction_theta_max 0.996
_diffrn_measurement_device_type 'Bruker APEX CCD area-detector'
_diffrn_measurement_method '\f and \w'
_diffrn_radiation_monochromator graphite
_diffrn_radiation_source 'fine-focus sealed tube'
_diffrn_radiation_type MoK\a
_diffrn_radiation_wavelength 0.71073
_diffrn_reflns_av_R_equivalents 0.0509
_diffrn_reflns_av_sigmaI/netI 0.0617
_diffrn_reflns_limit_h_max 16
_diffrn_reflns_limit_h_min -16
_diffrn_reflns_limit_k_max 20
_diffrn_reflns_limit_k_min -20
_diffrn_reflns_limit_l_max 21
_diffrn_reflns_limit_l_min -22
_diffrn_reflns_number 54617
_diffrn_reflns_theta_full 25.00
_diffrn_reflns_theta_max 25.75
_diffrn_reflns_theta_min 1.55
_exptl_absorpt_coefficient_mu 2.148
_exptl_absorpt_correction_T_max 0.999
_exptl_absorpt_correction_T_min 0.862
_exptl_absorpt_correction_type multi-scan
_exptl_absorpt_process_details '(SADABS; Sheldrick, 2000)'
_exptl_crystal_colour colorless
_exptl_crystal_density_diffrn 1.316
_exptl_crystal_density_method 'not measured'
_exptl_crystal_description prism
_exptl_crystal_F_000 1620
_exptl_crystal_size_max 0.24
_exptl_crystal_size_mid 0.10
_exptl_crystal_size_min 0.08
_refine_diff_density_max 0.750
_refine_diff_density_min -0.415
_refine_diff_density_rms 0.073
_refine_ls_extinction_method none
_refine_ls_goodness_of_fit_ref 0.973
_refine_ls_hydrogen_treatment riding
_refine_ls_matrix_type full
_refine_ls_number_parameters 853
_refine_ls_number_reflns 15197
_refine_ls_number_restraints 28
_refine_ls_restrained_S_all 0.987
_refine_ls_R_factor_all 0.0914
_refine_ls_R_factor_gt 0.0409
_refine_ls_shift/su_max 0.065
_refine_ls_shift/su_mean 0.002
_refine_ls_structure_factor_coef Fsqd
_refine_ls_weighting_details 'calc w=1/[\s^2^(Fo^2^)+(0.0484P)^2^+0.0000P] where P=(Fo^2^+2Fc^2^)/3'
_refine_ls_weighting_scheme calc
_refine_ls_wR_factor_gt 0.0869
_refine_ls_wR_factor_ref 0.1052
_reflns_number_gt 8924
_reflns_number_total 15197
_reflns_threshold_expression I>2\s(I)
_cod_data_source_file 1000002.cif
_cod_data_source_block PCOD1000002
_cod_original_sg_symbol_H-M P-1
_cod_database_code 7233509

loop_
_symmetry_equiv_pos_as_xyz
'x, y, z'
'-x, -y, -z'

loop_
_atom_site_label
_atom_site_type_symbol
_atom_site_fract_x
_atom_site_fract_y
_atom_site_fract_z
_atom_site_U_iso_or_equiv
_atom_site_adp_type
_atom_site_occupancy
_atom_site_symmetry_multiplicity
_atom_site_calc_flag
_atom_site_refinement_flags
_atom_site_disorder_assembly
_atom_site_disorder_group
Er1 Er 0.150126(7) 0.156934(6) 0.839735(5) 0.06270(3) Uani 1 1 d . . .
O1A O 0.18262(11) 0.15554(9) 0.71676(8) 0.0819(6) Uani 1 1 d . . .
O1B O 0.04200(12) 0.24654(9) 0.79026(9) 0.0918(6) Uani 1 1 d . . .
O1C O 0.03208(10) 0.14428(9) 0.92514(8) 0.0777(5) Uani 1 1 d . . .
O2A O 0.32441(10) 0.18317(8) 0.83489(8) 0.0735(5) Uani 1 1 d . . .
O2B O 0.18187(11) 0.27383(8) 0.91038(8) 0.0789(5) Uani 1 1 d . . .
O2C O 0.02560(10) 0.06940(9) 0.78595(8) 0.0799(5) Uani 1 1 d . . .
N1A N 0.22647(12) 0.01985(10) 0.83162(9) 0.0653(6) Uani 1 1 d . . .
N2A N 0.23869(12) 0.10562(10) 0.95870(9) 0.0677(6) Uani 1 1 d . . .
C1A C 0.21293(17) -0.02404(13) 0.76978(13) 0.0809(9) Uani 1 1 d . . .
H1A H 0.1687 -0.0073 0.7315 0.097 Uiso 1 1 calc R . .
C2A C 0.26173(19) -0.09470(13) 0.75862(13) 0.0987(10) Uani 1 1 d . . .
H2A H 0.2496 -0.1246 0.7140 0.118 Uiso 1 1 calc R . .
C3A C 0.3265(2) -0.11905(14) 0.81312(15) 0.1017(10) Uani 1 1 d . . .
H3A H 0.3609 -0.1655 0.8066 0.122 Uiso 1 1 calc R . .
C4A C 0.34104(19) -0.07366(14) 0.87927(14) 0.0919(10) Uani 1 1 d . . .
H4A H 0.3855 -0.0891 0.9180 0.110 Uiso 1 1 calc R . .
C5A C 0.28844(15) -0.00516(12) 0.88672(12) 0.0675(7) Uani 1 1 d . . .
C6A C 0.29567(15) 0.04319(12) 0.95688(12) 0.0662(7) Uani 1 1 d . . .
C7A C 0.35433(18) 0.02241(14) 1.02028(13) 0.0902(9) Uani 1 1 d . . .
H7A H 0.3945 -0.0215 1.0185 0.108 Uiso 1 1 calc R . .
C8A C 0.35208(19) 0.06736(15) 1.08526(14) 0.1051(10) Uani 1 1 d . . .
H8A H 0.3916 0.0549 1.1278 0.126 Uiso 1 1 calc R . .
C9A C 0.29149(19) 0.13001(15) 1.08653(14) 0.0998(10) Uani 1 1 d . . .
H9A H 0.2879 0.1608 1.1301 0.120 Uiso 1 1 calc R . .
C10A C 0.23533(18) 0.14740(14) 1.02250(12) 0.0819(9) Uani 1 1 d . . .
H10A H 0.1932 0.1902 1.0238 0.098 Uiso 1 1 calc R . .
C11A C 0.1922(3) 0.20736(19) 0.56476(16) 0.1625(17) Uani 1 1 d . . .
H11A H 0.1247 0.2093 0.5805 0.244 Uiso 1 1 calc R . .
H11B H 0.1890 0.2025 0.5114 0.244 Uiso 1 1 calc R . .
H11C H 0.2308 0.2555 0.5818 0.244 Uiso 1 1 calc R . .
C11B C -0.1738(3) 0.2882(3) 0.7826(3) 0.338(3) Uani 1 1 d U . .
H11D H -0.2044 0.2686 0.7349 0.507 Uiso 1 1 calc R . .
H11E H -0.2216 0.3186 0.8076 0.507 Uiso 1 1 calc R . .
H11F H -0.1548 0.2440 0.8118 0.507 Uiso 1 1 calc R . .
C11C C -0.1273(3) 0.0323(3) 0.66835(18) 0.305(2) Uani 1 1 d . . .
H11G H -0.1559 -0.0056 0.6302 0.458 Uiso 1 1 calc R . .
H11H H -0.0588 0.0476 0.6588 0.458 Uiso 1 1 calc R . .
H11I H -0.1671 0.0787 0.6686 0.458 Uiso 1 1 calc R . .
C12A C 0.1809(4) 0.0644(2) 0.57532(18) 0.234(3) Uani 1 1 d . . .
H12A H 0.1725 0.0573 0.5221 0.351 Uiso 1 1 calc R . .
H12B H 0.1155 0.0670 0.5946 0.351 Uiso 1 1 calc R . .
H12C H 0.2154 0.0203 0.5958 0.351 Uiso 1 1 calc R . .
C12B C -0.0738(3) 0.3489(2) 0.69745(19) 0.1890(19) Uani 1 1 d U . .
H12D H -0.1278 0.3789 0.6758 0.284 Uiso 1 1 calc R . .
H12E H -0.0727 0.2984 0.6705 0.284 Uiso 1 1 calc R . .
H12F H -0.0101 0.3782 0.6949 0.284 Uiso 1 1 calc R . .
C12C C -0.0878(3) -0.08351(19) 0.7350(2) 0.2155(19) Uani 1 1 d . . .
H12G H -0.0169 -0.0793 0.7270 0.323 Uiso 1 1 calc R . .
H12H H -0.1241 -0.1142 0.6944 0.323 Uiso 1 1 calc R . .
H12I H -0.0966 -0.1095 0.7806 0.323 Uiso 1 1 calc R . .
C13A C 0.2410(2) 0.13876(16) 0.59587(14) 0.1063(11) Uani 1 1 d . . .
H13A H 0.3068 0.1349 0.5749 0.128 Uiso 1 1 calc R . .
C13B C -0.0898(2) 0.3357(2) 0.77317(18) 0.1398(14) Uani 1 1 d . . .
H13B H -0.1019 0.3881 0.7958 0.168 Uiso 1 1 calc R . .
C13C C -0.1273(2) -0.00340(17) 0.73956(15) 0.1244(12) Uani 1 1 d . . .
H13C H -0.1974 -0.0083 0.7533 0.149 Uiso 1 1 calc R . .
C14A C 0.26096(18) 0.15068(14) 0.68042(13) 0.0839(9) Uani 1 1 d . . .
C14B C 0.00473(19) 0.30711(16) 0.81619(15) 0.0984(10) Uani 1 1 d . . .
C14C C -0.06331(17) 0.04937(14) 0.80029(13) 0.0832(9) Uani 1 1 d . . .
C15A C 0.35867(18) 0.15594(15) 0.71153(13) 0.0939(10) Uani 1 1 d . . .
H15A H 0.4104 0.1482 0.6804 0.113 Uiso 1 1 calc R . .
C15B C 0.0451(2) 0.35140(16) 0.87934(15) 0.1094(11) Uani 1 1 d . . .
H15B H 0.0112 0.3961 0.8936 0.131 Uiso 1 1 calc R . .
C15C C -0.10758(18) 0.07032(15) 0.86499(14) 0.0943(10) Uani 1 1 d . . .
H15C H -0.1750 0.0535 0.8685 0.113 Uiso 1 1 calc R . .
C16A C 0.38520(16) 0.17196(14) 0.78567(14) 0.0811(9) Uani 1 1 d . . .
C16B C 0.13130(19) 0.33421(14) 0.92247(14) 0.0908(10) Uani 1 1 d . . .
C16C C -0.05829(17) 0.11439(13) 0.92427(13) 0.0788(8) Uani 1 1 d . . .
C17A C 0.4990(2) 0.17849(17) 0.81026(17) 0.1237(12) Uani 1 1 d . . .
H17A H 0.5364 0.1644 0.7673 0.148 Uiso 1 1 calc R . .
C17B C 0.1685(3) 0.38838(17) 0.98980(18) 0.1693(16) Uani 1 1 d D . .
H17B H 0.1992 0.3440 1.0154 0.203 Uiso 1 1 calc R . .
C17C C -0.11265(19) 0.12783(16) 0.99378(14) 0.1016(10) Uani 1 1 d . . .
H17C H -0.1743 0.0925 0.9884 0.122 Uiso 1 1 calc R . .
C18A C 0.5319(3) 0.2550(2) 0.8364(3) 0.288(3) Uani 1 1 d . . .
H18A H 0.4741 0.2861 0.8436 0.431 Uiso 1 1 calc R . .
H18B H 0.5722 0.2795 0.8008 0.431 Uiso 1 1 calc R . .
H18C H 0.5720 0.2522 0.8828 0.431 Uiso 1 1 calc R . .
C18B C 0.2533(3) 0.4254(3) 0.9890(2) 0.436(3) Uani 1 1 d DU . .
H18D H 0.2434 0.4806 0.9802 0.655 Uiso 1 1 calc R . .
H18E H 0.2898 0.4026 0.9501 0.655 Uiso 1 1 calc R . .
H18F H 0.2916 0.4211 1.0360 0.655 Uiso 1 1 calc R . .
C18C C -0.1462(3) 0.2102(2) 0.9977(2) 0.2091(18) Uani 1 1 d . . .
H18G H -0.0880 0.2468 1.0067 0.314 Uiso 1 1 calc R . .
H18H H -0.1897 0.2161 1.0374 0.314 Uiso 1 1 calc R . .
H18I H -0.1827 0.2215 0.9515 0.314 Uiso 1 1 calc R . .
C19A C 0.5236(2) 0.1259(2) 0.8665(3) 0.275(2) Uani 1 1 d . . .
H19A H 0.4677 0.0880 0.8699 0.413 Uiso 1 1 calc R . .
H19B H 0.5376 0.1556 0.9131 0.413 Uiso 1 1 calc R . .
H19C H 0.5826 0.0982 0.8549 0.413 Uiso 1 1 calc R . .
C19B C 0.1047(4) 0.3984(3) 1.0419(2) 0.357(3) Uani 1 1 d DU . .
H19D H 0.0739 0.4487 1.0364 0.536 Uiso 1 1 calc R . .
H19E H 0.1410 0.3978 1.0901 0.536 Uiso 1 1 calc R . .
H19F H 0.0529 0.3560 1.0369 0.536 Uiso 1 1 calc R . .
C19C C -0.0526(3) 0.1041(2) 1.05946(16) 0.1532(16) Uani 1 1 d . . .
H19G H 0.0117 0.1337 1.0641 0.230 Uiso 1 1 calc R . .
H19H H -0.0417 0.0480 1.0549 0.230 Uiso 1 1 calc R . .
H19I H -0.0881 0.1149 1.1028 0.230 Uiso 1 1 calc R . .
Er2 Er 0.632678(7) 0.344864(6) 0.335666(6) 0.06247(3) Uani 1 1 d . . .
O1D O 0.59747(11) 0.31811(9) 0.20931(8) 0.0783(5) Uani 1 1 d . . .
O1E O 0.46922(10) 0.37927(9) 0.31488(8) 0.0829(6) Uani 1 1 d . . .
O1F O 0.55522(12) 0.22084(8) 0.33228(8) 0.0857(6) Uani 1 1 d . . .
O2D O 0.78413(10) 0.35030(9) 0.28290(8) 0.0848(6) Uani 1 1 d . . .
O2E O 0.57097(11) 0.35742(9) 0.44962(8) 0.0856(6) Uani 1 1 d . . .
O2F O 0.73880(12) 0.26811(9) 0.40552(9) 0.0923(6) Uani 1 1 d . . .
N1B N 0.64510(14) 0.48431(11) 0.28672(10) 0.0788(7) Uani 1 1 d . . .
N2B N 0.74444(13) 0.45182(11) 0.41256(11) 0.0798(7) Uani 1 1 d . . .
C1B C 0.5882(2) 0.50039(14) 0.22575(14) 0.0969(10) Uani 1 1 d . . .
H1B H 0.5343 0.4647 0.2092 0.116 Uiso 1 1 calc R . .
C2B C 0.6051(2) 0.56776(16) 0.18548(16) 0.1247(12) Uani 1 1 d . . .
H2B H 0.5642 0.5773 0.1427 0.150 Uiso 1 1 calc R . .
C3B C 0.6838(2) 0.61938(16) 0.21095(17) 0.1307(13) Uani 1 1 d . . .
H3B H 0.6990 0.6642 0.1844 0.157 Uiso 1 1 calc R . .
C4B C 0.7396(2) 0.60605(15) 0.27422(17) 0.1195(12) Uani 1 1 d . . .
H4B H 0.7916 0.6425 0.2928 0.143 Uiso 1 1 calc R . .
C5B C 0.71916(18) 0.53771(13) 0.31146(14) 0.0856(9) Uani 1 1 d . . .
C6B C 0.77172(16) 0.52107(13) 0.38307(15) 0.0869(9) Uani 1 1 d . . .
C7B C 0.84316(19) 0.57390(16) 0.42242(17) 0.1178(12) Uani 1 1 d . . .
H7B H 0.8643 0.6210 0.4015 0.141 Uiso 1 1 calc R . .
C8B C 0.8817(2) 0.55621(17) 0.49137(19) 0.1337(13) Uani 1 1 d . . .
H8B H 0.9281 0.5921 0.5181 0.160 Uiso 1 1 calc R . .
C9B C 0.85332(19) 0.48666(16) 0.52202(17) 0.1146(12) Uani 1 1 d . . .
H9B H 0.8792 0.4742 0.5693 0.138 Uiso 1 1 calc R . .
C10B C 0.78519(18) 0.43598(15) 0.48043(14) 0.0964(10) Uani 1 1 d . . .
H10B H 0.7660 0.3878 0.5003 0.116 Uiso 1 1 calc R . .
C11D C 0.5771(4) 0.3866(2) 0.0359(2) 0.337(3) Uani 1 1 d . . .
H11J H 0.5654 0.3711 -0.0160 0.506 Uiso 1 1 calc R . .
H11K H 0.6405 0.4172 0.0444 0.506 Uiso 1 1 calc R . .
H11L H 0.5230 0.4185 0.0504 0.506 Uiso 1 1 calc R . .
C11E C 0.2858(3) 0.4545(3) 0.2677(2) 0.214(2) Uani 1 1 d . . .
H11M H 0.3446 0.4612 0.2402 0.322 Uiso 1 1 calc R . .
H11N H 0.2848 0.4980 0.3038 0.322 Uiso 1 1 calc R . .
H11O H 0.2256 0.4537 0.2342 0.322 Uiso 1 1 calc R . .
C11F C 0.4429(3) 0.0753(3) 0.2945(2) 0.374(2) Uani 1 1 d . . .
H11P H 0.4169 0.0208 0.2936 0.561 Uiso 1 1 calc R . .
H11Q H 0.4987 0.0793 0.2638 0.561 Uiso 1 1 calc R . .
H11R H 0.3902 0.1085 0.2761 0.561 Uiso 1 1 calc R . .
C12D C 0.4974(3) 0.2650(2) 0.0764(2) 0.218(2) Uani 1 1 d . . .
H12J H 0.5121 0.2222 0.1085 0.326 Uiso 1 1 calc R . .
H12K H 0.4813 0.2438 0.0264 0.326 Uiso 1 1 calc R . .
H12L H 0.4406 0.2924 0.0927 0.326 Uiso 1 1 calc R . .
C12E C 0.2777(3) 0.3088(3) 0.2491(2) 0.242(2) Uani 1 1 d . . .
H12M H 0.2228 0.3178 0.2129 0.364 Uiso 1 1 calc R . .
H12N H 0.2636 0.2600 0.2732 0.364 Uiso 1 1 calc R . .
H12O H 0.3395 0.3051 0.2249 0.364 Uiso 1 1 calc R . .
C12F C 0.4072(3) 0.1078(3) 0.4123(3) 0.392(3) Uani 1 1 d . . .
H12P H 0.3625 0.1487 0.3975 0.589 Uiso 1 1 calc R . .
H12Q H 0.4419 0.1228 0.4599 0.589 Uiso 1 1 calc R . .
H12R H 0.3685 0.0584 0.4156 0.589 Uiso 1 1 calc R . .
C13D C 0.5804(2) 0.31738(19) 0.07835(15) 0.1353(14) Uani 1 1 d . . .
H13D H 0.6251 0.2856 0.0495 0.162 Uiso 1 1 calc R . .
C13E C 0.28937(19) 0.3775(2) 0.30641(19) 0.1500(15) Uani 1 1 d . . .
H13E H 0.2344 0.3736 0.3396 0.180 Uiso 1 1 calc R . .
C13F C 0.4741(2) 0.0989(2) 0.3629(2) 0.1689(15) Uani 1 1 d . . .
H13F H 0.5074 0.0514 0.3804 0.203 Uiso 1 1 calc R . .
C14D C 0.6452(2) 0.32760(14) 0.15178(13) 0.0881(9) Uani 1 1 d . . .
C14E C 0.39200(18) 0.37120(17) 0.35119(15) 0.1018(10) Uani 1 1 d . . .
C14F C 0.5629(2) 0.16188(14) 0.37306(14) 0.0946(9) Uani 1 1 d . . .
C15D C 0.74925(19) 0.34565(16) 0.15426(15) 0.1038(10) Uani 1 1 d . . .
H15D H 0.7778 0.3541 0.1096 0.125 Uiso 1 1 calc R . .
C15E C 0.39550(19) 0.36036(18) 0.42524(16) 0.1218(12) Uani 1 1 d . . .
H15E H 0.3339 0.3552 0.4466 0.146 Uiso 1 1 calc R . .
C15F C 0.6462(2) 0.15042(16) 0.42358(14) 0.1125(12) Uani 1 1 d . . .
H15F H 0.6447 0.1051 0.4516 0.135 Uiso 1 1 calc R . .
C16D C 0.81221(17) 0.35174(15) 0.21859(15) 0.0903(9) Uani 1 1 d . . .
C16E C 0.4835(2) 0.35630(16) 0.47183(14) 0.1016(10) Uani 1 1 d . . .
C16F C 0.7297(2) 0.20224(16) 0.43410(14) 0.1065(11) Uani 1 1 d . . .
C17D C 0.9264(2) 0.36315(19) 0.21276(19) 0.1336(13) Uani 1 1 d . . .
H17D H 0.9388 0.3687 0.1604 0.160 Uiso 1 1 calc R . .
C17E C 0.4774(2) 0.3497(2) 0.55633(16) 0.1463(15) Uani 1 1 d . . .
H17E H 0.4064 0.3417 0.5674 0.176 Uiso 1 1 calc R . .
C17F C 0.8239(3) 0.1753(2) 0.48271(18) 0.1715(17) Uani 1 1 d D . .
H17F H 0.8067 0.1234 0.5028 0.206 Uiso 1 1 calc R . .
C18D C 0.9725(2) 0.2915(2) 0.2386(3) 0.251(3) Uani 1 1 d . . .
H18J H 1.0350 0.2851 0.2160 0.376 Uiso 1 1 calc R . .
H18K H 0.9270 0.2459 0.2252 0.376 Uiso 1 1 calc R . .
H18L H 0.9858 0.2959 0.2917 0.376 Uiso 1 1 calc R . .
C18E C 0.5223(3) 0.42265(19) 0.59496(17) 0.1768(18) Uani 1 1 d . . .
H18M H 0.5126 0.4208 0.6470 0.265 Uiso 1 1 calc R . .
H18N H 0.4901 0.4681 0.5749 0.265 Uiso 1 1 calc R . .
H18O H 0.5936 0.4270 0.5884 0.265 Uiso 1 1 calc R . .
C18F C 0.8560(4) 0.2277(3) 0.5402(2) 0.357(3) Uani 1 1 d D . .
H18P H 0.9084 0.2048 0.5712 0.535 Uiso 1 1 calc R . .
H18Q H 0.7999 0.2389 0.5689 0.535 Uiso 1 1 calc R . .
H18R H 0.8823 0.2763 0.5210 0.535 Uiso 1 1 calc R . .
C19D C 0.9664(2) 0.4353(2) 0.2549(3) 0.246(2) Uani 1 1 d . . .
H19J H 0.9712 0.4255 0.3070 0.368 Uiso 1 1 calc R . .
H19K H 0.9218 0.4778 0.2453 0.368 Uiso 1 1 calc R . .
H19L H 1.0326 0.4501 0.2401 0.368 Uiso 1 1 calc R . .
C19E C 0.5372(4) 0.2807(2) 0.5826(2) 0.271(3) Uani 1 1 d . . .
H19M H 0.6074 0.2905 0.5744 0.407 Uiso 1 1 calc R . .
H19N H 0.5114 0.2326 0.5556 0.407 Uiso 1 1 calc R . .
H19O H 0.5309 0.2749 0.6348 0.407 Uiso 1 1 calc R . .
C19F C 0.9103(3) 0.1669(3) 0.4372(2) 0.272(3) Uani 1 1 d D . .
H19P H 0.9463 0.2177 0.4353 0.407 Uiso 1 1 calc R . .
H19Q H 0.8860 0.1481 0.3878 0.407 Uiso 1 1 calc R . .
H19R H 0.9552 0.1293 0.4589 0.407 Uiso 1 1 calc R . .

loop_
_atom_site_aniso_label
_atom_site_aniso_U_11
_atom_site_aniso_U_22
_atom_site_aniso_U_33
_atom_site_aniso_U_23
_atom_site_aniso_U_13
_atom_site_aniso_U_12
Er1 0.05887(6) 0.06430(6) 0.06517(6) 0.00285(5) 0.00725(5) 0.00200(5)
O1A 0.0764(9) 0.1024(11) 0.0677(9) 0.0068(9) 0.0069(8) 0.0068(9)
O1B 0.0906(11) 0.0951(11) 0.0913(11) 0.0095(10) -0.0004(9) 0.0309(9)
O1C 0.0666(8) 0.0848(10) 0.0819(10) -0.0052(8) 0.0188(8) -0.0066(8)
O2A 0.0581(8) 0.0808(10) 0.0820(10) 0.0098(8) 0.0078(8) -0.0004(7)
O2B 0.0841(10) 0.0643(9) 0.0871(10) -0.0042(8) 0.0013(9) 0.0063(8)
O2C 0.0637(8) 0.0897(10) 0.0840(10) -0.0130(9) 0.0092(8) -0.0100(8)
N1A 0.0673(10) 0.0639(10) 0.0651(11) 0.0038(9) 0.0100(9) -0.0012(9)
N2A 0.0710(11) 0.0706(11) 0.0616(11) 0.0027(9) 0.0070(9) 0.0010(9)
C1A 0.0907(16) 0.0767(15) 0.0763(15) 0.0010(13) 0.0148(13) 0.0053(13)
C2A 0.128(2) 0.0798(16) 0.0890(18) -0.0165(15) 0.0236(17) 0.0024(16)
C3A 0.121(2) 0.0685(16) 0.122(2) 0.0117(16) 0.0320(18) 0.0255(15)
C4A 0.1060(18) 0.0835(17) 0.0891(18) 0.0150(15) 0.0138(15) 0.0152(15)
C5A 0.0664(13) 0.0595(13) 0.0788(15) 0.0080(12) 0.0165(12) 0.0057(11)
C6A 0.0589(12) 0.0654(13) 0.0746(14) 0.0158(12) 0.0051(11) -0.0034(11)
C7A 0.0851(16) 0.0858(17) 0.0984(18) 0.0188(15) -0.0068(15) 0.0041(14)
C8A 0.1084(19) 0.109(2) 0.0925(18) 0.0144(16) -0.0255(16) -0.0032(17)
C9A 0.117(2) 0.0979(18) 0.0794(17) -0.0101(15) -0.0053(16) -0.0095(16)
C10A 0.0987(17) 0.0813(16) 0.0668(15) 0.0069(13) 0.0086(14) 0.0098(14)
C11A 0.241(4) 0.145(3) 0.101(2) 0.021(2) -0.020(3) 0.047(3)
C11B 0.092(3) 0.530(6) 0.404(5) 0.312(4) -0.033(3) -0.015(4)
C11C 0.413(5) 0.329(5) 0.130(3) 0.065(3) -0.151(3) -0.180(4)
C12A 0.467(7) 0.142(3) 0.082(2) 0.003(2) -0.010(4) -0.031(4)
C12B 0.175(3) 0.214(4) 0.174(3) 0.068(3) -0.037(3) 0.010(3)
C12C 0.215(4) 0.157(3) 0.250(4) -0.097(3) -0.068(3) -0.003(3)
C13A 0.125(2) 0.110(2) 0.0868(18) 0.0085(17) 0.0145(17) 0.0179(18)
C13B 0.115(2) 0.166(3) 0.147(3) 0.058(2) 0.008(2) 0.055(2)
C13C 0.0968(18) 0.148(2) 0.119(2) -0.0342(19) -0.0012(17) -0.0375(17)
C14A 0.0921(16) 0.0836(16) 0.0795(16) 0.0126(14) 0.0163(14) 0.0169(14)
C14B 0.0858(17) 0.0996(18) 0.114(2) 0.0279(17) 0.0101(16) 0.0243(15)
C14C 0.0757(14) 0.0785(15) 0.0930(17) 0.0063(14) -0.0066(14) -0.0009(13)
C15A 0.0790(15) 0.120(2) 0.0860(17) 0.0069(16) 0.0241(14) 0.0125(15)
C15B 0.124(2) 0.0903(18) 0.115(2) -0.0056(17) 0.0008(18) 0.0376(16)
C15C 0.0702(14) 0.1106(19) 0.1021(19) -0.0030(16) 0.0215(14) -0.0129(14)
C16A 0.0619(13) 0.0762(15) 0.1070(18) 0.0216(14) 0.0093(13) 0.0042(12)
C16B 0.0991(17) 0.0771(16) 0.0986(18) 0.0028(15) 0.0177(15) 0.0127(14)
C16C 0.0767(14) 0.0753(15) 0.0869(16) 0.0100(13) 0.0182(13) 0.0054(12)
C17A 0.0857(18) 0.136(2) 0.148(3) 0.047(2) -0.0110(19) -0.0050(18)
C17B 0.197(3) 0.113(2) 0.190(3) -0.0912(19) 0.021(3) -0.005(2)
C17C 0.0924(16) 0.118(2) 0.0979(18) 0.0042(17) 0.0393(15) -0.0088(16)
C18A 0.138(3) 0.167(4) 0.529(8) -0.009(5) -0.132(4) -0.002(3)
C18B 0.523(6) 0.528(5) 0.223(4) -0.210(4) 0.182(4) -0.396(4)
C18C 0.289(4) 0.180(3) 0.189(3) 0.025(3) 0.131(3) 0.126(3)
C19A 0.096(2) 0.289(4) 0.434(6) 0.221(4) -0.092(3) -0.038(3)
C19B 0.266(5) 0.540(7) 0.246(4) -0.254(4) 0.074(4) -0.045(5)
C19C 0.168(3) 0.202(3) 0.100(2) 0.025(2) 0.051(2) 0.034(3)
Er2 0.05392(5) 0.06675(6) 0.06778(6) 0.00108(5) 0.01432(5) -0.00028(5)
O1D 0.0792(9) 0.0832(10) 0.0734(10) 0.0005(8) 0.0191(8) -0.0051(8)
O1E 0.0584(8) 0.1040(11) 0.0876(10) -0.0054(9) 0.0174(8) 0.0078(8)
O1F 0.0981(11) 0.0674(9) 0.0904(11) 0.0049(9) 0.0114(9) -0.0149(8)
O2D 0.0639(8) 0.1029(11) 0.0909(11) -0.0038(9) 0.0288(8) 0.0071(8)
O2E 0.0762(9) 0.1069(12) 0.0745(10) -0.0039(9) 0.0255(8) -0.0105(9)
O2F 0.0992(11) 0.0780(10) 0.0978(12) 0.0083(9) -0.0108(10) 0.0111(9)
N1B 0.0822(12) 0.0727(12) 0.0854(13) 0.0108(11) 0.0239(11) 0.0105(10)
N2B 0.0691(11) 0.0774(12) 0.0940(13) -0.0064(11) 0.0181(10) 0.0048(10)
C1B 0.132(2) 0.0765(16) 0.0885(18) 0.0161(15) 0.0289(16) 0.0224(16)
C2B 0.191(3) 0.0965(19) 0.097(2) 0.0298(17) 0.036(2) 0.0548(19)
C3B 0.180(3) 0.0749(18) 0.148(2) 0.0300(18) 0.074(2) -0.0063(19)
C4B 0.144(2) 0.0752(18) 0.146(2) 0.0105(18) 0.053(2) 0.0100(18)
C5B 0.0940(16) 0.0524(13) 0.1161(19) 0.0036(14) 0.0424(14) 0.0047(12)
C6B 0.0669(13) 0.0667(14) 0.129(2) -0.0089(15) 0.0308(14) -0.0039(12)
C7B 0.0840(17) 0.0879(18) 0.179(3) -0.0155(19) 0.0133(19) -0.0057(15)
C8B 0.0781(17) 0.114(2) 0.199(3) -0.037(2) -0.015(2) -0.0092(16)
C9B 0.0891(18) 0.116(2) 0.133(2) -0.0235(19) -0.0091(17) 0.0004(17)
C10B 0.0824(16) 0.0949(18) 0.1081(19) -0.0096(16) -0.0061(15) 0.0014(14)
C11D 0.527(6) 0.207(4) 0.229(3) 0.136(3) -0.231(4) -0.153(4)
C11E 0.130(3) 0.273(5) 0.230(4) -0.015(4) -0.066(3) 0.062(3)
C11F 0.262(3) 0.557(5) 0.266(4) -0.232(4) 0.098(3) -0.276(3)
C12D 0.210(3) 0.231(4) 0.189(3) 0.056(3) -0.094(3) -0.082(3)
C12E 0.109(3) 0.313(5) 0.284(5) -0.120(4) -0.045(3) 0.007(3)
C12F 0.319(4) 0.502(6) 0.336(6) -0.177(5) 0.184(4) -0.293(3)
C13D 0.172(3) 0.149(3) 0.0792(19) 0.0063(19) 0.001(2) -0.034(2)
C13E 0.0541(15) 0.201(3) 0.188(3) -0.070(3) 0.0063(18) 0.0094(19)
C13F 0.180(3) 0.150(2) 0.173(3) -0.016(2) 0.063(2) -0.090(2)
C14D 0.1160(19) 0.0754(16) 0.0744(16) -0.0004(13) 0.0198(15) 0.0043(14)
C14E 0.0623(14) 0.135(2) 0.1079(19) -0.0248(17) 0.0190(14) 0.0056(15)
C14F 0.1174(19) 0.0775(16) 0.0892(17) -0.0124(14) 0.0330(15) -0.0182(15)
C15D 0.1033(18) 0.118(2) 0.0949(18) -0.0030(17) 0.0456(15) -0.0058(16)
C15E 0.0694(14) 0.170(3) 0.126(2) -0.035(2) 0.0460(15) -0.0220(17)
C15F 0.165(3) 0.0874(18) 0.0839(18) 0.0163(16) 0.0037(19) -0.0027(19)
C16D 0.0726(14) 0.0875(17) 0.1153(19) 0.0043(16) 0.0352(14) 0.0048(13)
C16E 0.1046(17) 0.1137(19) 0.0866(16) -0.0238(15) 0.0431(14) -0.0290(15)
C16F 0.152(2) 0.0867(18) 0.0790(17) -0.0039(15) -0.0072(18) 0.0244(18)
C17D 0.0802(17) 0.164(3) 0.164(3) -0.001(2) 0.0559(17) 0.0129(19)
C17E 0.121(2) 0.211(3) 0.109(2) -0.009(2) 0.0542(18) -0.031(2)
C17F 0.232(4) 0.159(3) 0.119(3) -0.004(2) -0.041(3) 0.073(3)
C18D 0.075(2) 0.196(4) 0.495(8) 0.044(5) 0.080(3) 0.035(2)
C18E 0.261(4) 0.155(3) 0.114(2) -0.046(2) 0.051(3) -0.010(3)
C18F 0.482(6) 0.351(6) 0.208(4) -0.105(4) -0.199(4) 0.216(5)
C19D 0.096(2) 0.175(3) 0.463(7) -0.104(4) 0.101(3) -0.047(2)
C19E 0.538(9) 0.177(4) 0.115(3) 0.033(3) 0.113(4) 0.018(5)
C19F 0.205(4) 0.335(6) 0.258(5) -0.017(5) -0.113(3) 0.092(4)

loop_
_atom_type_symbol
_atom_type_description
_atom_type_scat_dispersion_real
_atom_type_scat_dispersion_imag
_atom_type_scat_source
C C 0.0033 0.0016 'International Tables Vol C Tables 4.2.6.8 and 6.1.1.4'
H H 0.0000 0.0000 'International Tables Vol C Tables 4.2.6.8 and 6.1.1.4'
Er Er -0.2586 4.9576 'International Tables Vol C Tables 4.2.6.8 and 6.1.1.4'
N N 0.0061 0.0033 'International Tables Vol C Tables 4.2.6.8 and 6.1.1.4'
O O 0.0106 0.0060 'International Tables Vol C Tables 4.2.6.8 and 6.1.1.4'

loop_
_geom_angle_atom_site_label_1
_geom_angle_atom_site_label_2
_geom_angle_atom_site_label_3
_geom_angle
_geom_angle_site_symmetry_1
_geom_angle_site_symmetry_3
O1B Er1 O2C 81.06(5) . .
O1B Er1 O1C 83.43(5) . .
O2C Er1 O1C 74.18(5) . .
O1B Er1 O1A 76.64(6) . .
O2C Er1 O1A 77.66(5) . .
O1C Er1 O1A 147.61(5) . .
O1B Er1 O2B 73.59(5) . .
O2C Er1 O2B 144.53(5) . .
O1C Er1 O2B 78.57(5) . .
O1A Er1 O2B 118.67(5) . .
O1B Er1 O2A 118.16(5) . .
O2C Er1 O2A 138.33(5) . .
O1C Er1 O2A 140.00(5) . .
O1A Er1 O2A 72.39(5) . .
O2B Er1 O2A 76.59(5) . .
O1B Er1 N1A 149.21(5) . .
O2C Er1 N1A 73.01(5) . .
O1C Er1 N1A 104.61(5) . .
O1A Er1 N1A 81.77(5) . .
O2B Er1 N1A 136.84(5) . .
O2A Er1 N1A 74.57(5) . .
O1B Er1 N2A 146.19(6) . .
O2C Er1 N2A 112.81(5) . .
O1C Er1 N2A 72.04(5) . .
O1A Er1 N2A 135.12(5) . .
O2B Er1 N2A 78.92(5) . .
O2A Er1 N2A 72.77(5) . .
N1A Er1 N2A 62.26(5) . .
C14A O1A Er1 136.09(14) . .
C14B O1B Er1 133.36(16) . .
C16C O1C Er1 135.44(14) . .
C16A O2A Er1 133.83(13) . .
C16B O2B Er1 134.11(14) . .
C14C O2C Er1 134.59(14) . .
C1A N1A C5A 118.27(18) . .
C1A N1A Er1 119.98(14) . .
C5A N1A Er1 121.42(13) . .
C6A N2A C10A 119.10(18) . .
C6A N2A Er1 121.48(13) . .
C10A N2A Er1 119.09(14) . .
N1A C1A C2A 123.0(2) . .
N1A C1A H1A 118.5 . .
C2A C1A H1A 118.5 . .
C3A C2A C1A 119.1(2) . .
C3A C2A H2A 120.5 . .
C1A C2A H2A 120.5 . .
C2A C3A C4A 118.7(2) . .
C2A C3A H3A 120.6 . .
C4A C3A H3A 120.6 . .
C5A C4A C3A 118.8(2) . .
C5A C4A H4A 120.6 . .
C3A C4A H4A 120.6 . .
N1A C5A C4A 122.1(2) . .
N1A C5A C6A 116.25(18) . .
C4A C5A C6A 121.7(2) . .
N2A C6A C7A 120.8(2) . .
N2A C6A C5A 116.47(18) . .
C7A C6A C5A 122.6(2) . .
C8A C7A C6A 119.4(2) . .
C8A C7A H7A 120.3 . .
C6A C7A H7A 120.3 . .
C9A C8A C7A 119.0(2) . .
C9A C8A H8A 120.5 . .
C7A C8A H8A 120.5 . .
C8A C9A C10A 119.0(2) . .
C8A C9A H9A 120.5 . .
C10A C9A H9A 120.5 . .
N2A C10A C9A 122.7(2) . .
N2A C10A H10A 118.7 . .
C9A C10A H10A 118.7 . .
C13A C11A H11A 109.5 . .
C13A C11A H11B 109.5 . .
H11A C11A H11B 109.5 . .
C13A C11A H11C 109.5 . .
H11A C11A H11C 109.5 . .
H11B C11A H11C 109.5 . .
C13B C11B H11D 109.5 . .
C13B C11B H11E 109.5 . .
H11D C11B H11E 109.5 . .
C13B C11B H11F 109.5 . .
H11D C11B H11F 109.5 . .
H11E C11B H11F 109.5 . .
C13C C11C H11G 109.5 . .
C13C C11C H11H 109.5 . .
H11G C11C H11H 109.5 . .
C13C C11C H11I 109.5 . .
H11G C11C H11I 109.5 . .
H11H C11C H11I 109.5 . .
C13A C12A H12A 109.5 . .
C13A C12A H12B 109.5 . .
H12A C12A H12B 109.5 . .
C13A C12A H12C 109.5 . .
H12A C12A H12C 109.5 . .
H12B C12A H12C 109.5 . .
C13B C12B H12D 109.5 . .
C13B C12B H12E 109.5 . .
H12D C12B H12E 109.5 . .
C13B C12B H12F 109.5 . .
H12D C12B H12F 109.5 . .
H12E C12B H12F 109.5 . .
C13C C12C H12G 109.5 . .
C13C C12C H12H 109.5 . .
H12G C12C H12H 109.5 . .
C13C C12C H12I 109.5 . .
H12G C12C H12I 109.5 . .
H12H C12C H12I 109.5 . .
C11A C13A C12A 111.3(3) . .
C11A C13A C14A 110.5(2) . .
C12A C13A C14A 111.4(2) . .
C11A C13A H13A 107.8 . .
C12A C13A H13A 107.8 . .
C14A C13A H13A 107.8 . .
C11B C13B C12B 114.1(3) . .
C11B C13B C14B 111.9(3) . .
C12B C13B C14B 112.2(3) . .
C11B C13B H13B 106.0 . .
C12B C13B H13B 106.0 . .
C14B C13B H13B 106.0 . .
C11C C13C C12C 110.2(3) . .
C11C C13C C14C 110.9(3) . .
C12C C13C C14C 110.2(2) . .
C11C C13C H13C 108.5 . .
C12C C13C H13C 108.5 . .
C14C C13C H13C 108.5 . .
O1A C14A C15A 124.7(2) . .
O1A C14A C13A 116.0(2) . .
C15A C14A C13A 119.3(2) . .
O1B C14B C15B 124.7(2) . .
O1B C14B C13B 116.7(2) . .
C15B C14B C13B 118.6(2) . .
O2C C14C C15C 125.7(2) . .
O2C C14C C13C 116.0(2) . .
C15C C14C C13C 118.4(2) . .
C14A C15A C16A 124.0(2) . .
C14A C15A H15A 118.0 . .
C16A C15A H15A 118.0 . .
C16B C15B C14B 125.1(2) . .
C16B C15B H15B 117.5 . .
C14B C15B H15B 117.5 . .
C16C C15C C14C 124.3(2) . .
C16C C15C H15C 117.8 . .
C14C C15C H15C 117.8 . .
O2A C16A C15A 125.7(2) . .
O2A C16A C17A 117.5(2) . .
C15A C16A C17A 116.8(2) . .
O2B C16B C15B 123.4(2) . .
O2B C16B C17B 116.6(2) . .
C15B C16B C17B 119.9(2) . .
O1C C16C C15C 124.1(2) . .
O1C C16C C17C 116.8(2) . .
C15C C16C C17C 119.0(2) . .
C18A C17A C19A 107.9(3) . .
C18A C17A C16A 112.5(3) . .
C19A C17A C16A 111.4(2) . .
C18A C17A H17A 108.3 . .
C19A C17A H17A 108.3 . .
C16A C17A H17A 108.3 . .
C19B C17B C18B 124.8(4) . .
C19B C17B C16B 117.0(3) . .
C18B C17B C16B 117.9(3) . .
C19B C17B H17B 91.8 . .
C18B C17B H17B 91.8 . .
C16B C17B H17B 91.8 . .
C19C C17C C18C 115.1(3) . .
C19C C17C C16C 111.5(2) . .
C18C C17C C16C 109.7(2) . .
C19C C17C H17C 106.7 . .
C18C C17C H17C 106.7 . .
C16C C17C H17C 106.7 . .
C17A C18A H18A 109.5 . .
C17A C18A H18B 109.5 . .
H18A C18A H18B 109.5 . .
C17A C18A H18C 109.5 . .
H18A C18A H18C 109.5 . .
H18B C18A H18C 109.5 . .
C17B C18B H18D 109.5 . .
C17B C18B H18E 109.5 . .
H18D C18B H18E 109.5 . .
C17B C18B H18F 109.5 . .
H18D C18B H18F 109.5 . .
H18E C18B H18F 109.5 . .
C17C C18C H18G 109.5 . .
C17C C18C H18H 109.5 . .
H18G C18C H18H 109.5 . .
C17C C18C H18I 109.5 . .
H18G C18C H18I 109.5 . .
H18H C18C H18I 109.5 . .
C17A C19A H19A 109.5 . .
C17A C19A H19B 109.5 . .
H19A C19A H19B 109.5 . .
C17A C19A H19C 109.5 . .
H19A C19A H19C 109.5 . .
H19B C19A H19C 109.5 . .
C17B C19B H19D 109.5 . .
C17B C19B H19E 109.5 . .
H19D C19B H19E 109.5 . .
C17B C19B H19F 109.5 . .
H19D C19B H19F 109.5 . .
H19E C19B H19F 109.5 . .
C17C C19C H19G 109.5 . .
C17C C19C H19H 109.5 . .
H19G C19C H19H 109.5 . .
C17C C19C H19I 109.5 . .
H19G C19C H19I 109.5 . .
H19H C19C H19I 109.5 . .
O1F Er2 O1E 81.33(5) . .
O1F Er2 O2E 84.02(5) . .
O1E Er2 O2E 73.77(5) . .
O1F Er2 O2D 114.19(6) . .
O1E Er2 O2D 141.26(6) . .
O2E Er2 O2D 139.91(5) . .
O1F Er2 O2F 73.75(5) . .
O1E Er2 O2F 144.13(6) . .
O2E Er2 O2F 78.27(6) . .
O2D Er2 O2F 73.79(6) . .
O1F Er2 O1D 77.92(5) . .
O1E Er2 O1D 76.72(5) . .
O2E Er2 O1D 147.32(5) . .
O2D Er2 O1D 72.75(5) . .
O2F Er2 O1D 121.21(5) . .
O1F Er2 N1B 150.04(5) . .
O1E Er2 N1B 75.18(6) . .
O2E Er2 N1B 106.49(6) . .
O2D Er2 N1B 75.96(6) . .
O2F Er2 N1B 135.28(6) . .
O1D Er2 N1B 78.78(5) . .
O1F Er2 N2B 146.66(6) . .
O1E Er2 N2B 112.84(6) . .
O2E Er2 N2B 72.34(6) . .
O2D Er2 N2B 74.36(6) . .
O2F Er2 N2B 78.57(6) . .
O1D Er2 N2B 133.53(6) . .
N1B Er2 N2B 61.94(6) . .
C14D O1D Er2 135.47(14) . .
C14E O1E Er2 133.27(16) . .
C14F O1F Er2 134.09(14) . .
C16D O2D Er2 136.49(14) . .
C16E O2E Er2 134.17(15) . .
C16F O2F Er2 134.94(17) . .
C1B N1B C5B 117.6(2) . .
C1B N1B Er2 119.10(14) . .
C5B N1B Er2 122.15(15) . .
C10B N2B C6B 118.81(19) . .
C10B N2B Er2 119.99(15) . .
C6B N2B Er2 120.84(15) . .
N1B C1B C2B 123.2(2) . .
N1B C1B H1B 118.4 . .
C2B C1B H1B 118.4 . .
C3B C2B C1B 117.4(3) . .
C3B C2B H2B 121.3 . .
C1B C2B H2B 121.3 . .
C4B C3B C2B 120.3(3) . .
C4B C3B H3B 119.8 . .
C2B C3B H3B 119.8 . .
C3B C4B C5B 119.3(3) . .
C3B C4B H4B 120.3 . .
C5B C4B H4B 120.3 . .
N1B C5B C4B 122.0(2) . .
N1B C5B C6B 115.0(2) . .
C4B C5B C6B 122.9(2) . .
N2B C6B C7B 119.8(2) . .
N2B C6B C5B 116.31(19) . .
C7B C6B C5B 123.9(2) . .
C8B C7B C6B 119.6(3) . .
C8B C7B H7B 120.2 . .
C6B C7B H7B 120.2 . .
C7B C8B C9B 120.9(3) . .
C7B C8B H8B 119.6 . .
C9B C8B H8B 119.6 . .
C8B C9B C10B 117.2(3) . .
C8B C9B H9B 121.4 . .
C10B C9B H9B 121.4 . .
N2B C10B C9B 123.6(2) . .
N2B C10B H10B 118.2 . .
C9B C10B H10B 118.2 . .
C13D C11D H11J 109.5 . .
C13D C11D H11K 109.5 . .
H11J C11D H11K 109.5 . .
C13D C11D H11L 109.5 . .
H11J C11D H11L 109.5 . .
H11K C11D H11L 109.5 . .
C13E C11E H11M 109.5 . .
C13E C11E H11N 109.5 . .
H11M C11E H11N 109.5 . .
C13E C11E H11O 109.5 . .
H11M C11E H11O 109.5 . .
H11N C11E H11O 109.5 . .
C13F C11F H11P 109.5 . .
C13F C11F H11Q 109.5 . .
H11P C11F H11Q 109.5 . .
C13F C11F H11R 109.5 . .
H11P C11F H11R 109.5 . .
H11Q C11F H11R 109.5 . .
C13D C12D H12J 109.5 . .
C13D C12D H12K 109.5 . .
H12J C12D H12K 109.5 . .
C13D C12D H12L 109.5 . .
H12J C12D H12L 109.5 . .
H12K C12D H12L 109.5 . .
C13E C12E H12M 109.5 . .
C13E C12E H12N 109.5 . .
H12M C12E H12N 109.5 . .
C13E C12E H12O 109.5 . .
H12M C12E H12O 109.5 . .
H12N C12E H12O 109.5 . .
C13F C12F H12P 109.5 . .
C13F C12F H12Q 109.5 . .
H12P C12F H12Q 109.5 . .
C13F C12F H12R 109.5 . .
H12P C12F H12R 109.5 . .
H12Q C12F H12R 109.5 . .
C12D C13D C11D 120.2(3) . .
C12D C13D C14D 116.5(3) . .
C11D C13D C14D 114.8(3) . .
C12D C13D H13D 99.8 . .
C11D C13D H13D 99.8 . .
C14D C13D H13D 99.8 . .
C11E C13E C12E 109.2(3) . .
C11E C13E C14E 110.9(2) . .
C12E C13E C14E 107.4(3) . .
C11E C13E H13E 109.8 . .
C12E C13E H13E 109.8 . .
C14E C13E H13E 109.8 . .
C11F C13F C12F 119.4(4) . .
C11F C13F C14F 116.9(3) . .
C12F C13F C14F 113.0(3) . .
C11F C13F H13F 101.0 . .
C12F C13F H13F 101.0 . .
C14F C13F H13F 101.0 . .
O1D C14D C15D 123.5(2) . .
O1D C14D C13D 115.1(2) . .
C15D C14D C13D 121.4(2) . .
O1E C14E C15E 124.4(2) . .
O1E C14E C13E 115.6(2) . .
C15E C14E C13E 120.0(2) . .
O1F C14F C15F 124.5(2) . .
O1F C14F C13F 115.6(2) . .
C15F C14F C13F 120.0(2) . .
C16D C15D C14D 123.9(2) . .
C16D C15D H15D 118.0 . .
C14D C15D H15D 118.0 . .
C14E C15E C16E 125.2(2) . .
C14E C15E H15E 117.4 . .
C16E C15E H15E 117.4 . .
C16F C15F C14F 123.6(3) . .
C16F C15F H15F 118.2 . .
C14F C15F H15F 118.2 . .
O2D C16D C15D 125.5(2) . .
O2D C16D C17D 116.0(2) . .
C15D C16D C17D 118.5(3) . .
O2E C16E C15E 123.8(2) . .
O2E C16E C17E 116.0(2) . .
C15E C16E C17E 120.2(2) . .
O2F C16F C15F 125.4(3) . .
O2F C16F C17F 116.7(3) . .
C15F C16F C17F 117.9(3) . .
C18D C17D C19D 113.0(3) . .
C18D C17D C16D 107.4(3) . .
C19D C17D C16D 110.3(3) . .
C18D C17D H17D 108.7 . .
C19D C17D H17D 108.7 . .
C16D C17D H17D 108.7 . .
C18E C17E C19E 108.3(3) . .
C18E C17E C16E 109.5(3) . .
C19E C17E C16E 109.3(3) . .
C18E C17E H17E 109.9 . .
C19E C17E H17E 109.9 . .
C16E C17E H17E 109.9 . .
C18F C17F C19F 106.6(4) . .
C18F C17F C16F 113.7(3) . .
C19F C17F C16F 110.2(3) . .
C18F C17F H17F 108.7 . .
C19F C17F H17F 108.7 . .
C16F C17F H17F 108.7 . .
C17D C18D H18J 109.5 . .
C17D C18D H18K 109.5 . .
H18J C18D H18K 109.5 . .
C17D C18D H18L 109.5 . .
H18J C18D H18L 109.5 . .
H18K C18D H18L 109.5 . .
C17E C18E H18M 109.5 . .
C17E C18E H18N 109.5 . .
H18M C18E H18N 109.5 . .
C17E C18E H18O 109.5 . .
H18M C18E H18O 109.5 . .
H18N C18E H18O 109.5 . .
C17F C18F H18P 109.5 . .
C17F C18F H18Q 109.5 . .
H18P C18F H18Q 109.5 . .
C17F C18F H18R 109.5 . .
H18P C18F H18R 109.5 . .
H18Q C18F H18R 109.5 . .
C17D C19D H19J 109.5 . .
C17D C19D H19K 109.5 . .
H19J C19D H19K 109.5 . .
C17D C19D H19L 109.5 . .
H19J C19D H19L 109.5 . .
H19K C19D H19L 109.5 . .
C17E C19E H19M 109.5 . .
C17E C19E H19N 109.5 . .
H19M C19E H19N 109.5 . .
C17E C19E H19O 109.5 . .
H19M C19E H19O 109.5 . .
H19N C19E H19O 109.5 . .
C17F C19F H19P 109.5 . .
C17F C19F H19Q 109.5 . .
H19P C19F H19Q 109.5 . .
C17F C19F H19R 109.5 . .
H19P C19F H19R 109.5 . .
H19Q C19F H19R 109.5 . .

loop_
_geom_bond_atom_site_label_1
_geom_bond_atom_site_label_2
_geom_bond_distance
_geom_bond_site_symmetry_2
Er1 O1B 2.2830(16) .
Er1 O2C 2.2819(13) .
Er1 O1C 2.2891(14) .
Er1 O1A 2.2942(14) .
Er1 O2B 2.2981(14) .
Er1 O2A 2.3349(13) .
Er1 N1A 2.5590(17) .
Er1 N2A 2.5628(16) .
O1A C14A 1.274(3) .
O1B C14B 1.241(3) .
O1C C16C 1.272(3) .
O2A C16A 1.260(3) .
O2B C16B 1.262(3) .
O2C C14C 1.257(3) .
N1A C1A 1.308(3) .
N1A C5A 1.331(3) .
N2A C6A 1.320(3) .
N2A C10A 1.329(3) .
C1A C2A 1.392(3) .
C1A H1A 0.9300 .
C2A C3A 1.341(3) .
C2A H2A 0.9300 .
C3A C4A 1.385(3) .
C3A H3A 0.9300 .
C4A C5A 1.379(3) .
C4A H4A 0.9300 .
C5A C6A 1.470(3) .
C6A C7A 1.396(3) .
C7A C8A 1.372(3) .
C7A H7A 0.9300 .
C8A C9A 1.352(4) .
C8A H8A 0.9300 .
C9A C10A 1.372(3) .
C9A H9A 0.9300 .
C10A H10A 0.9300 .
C11A C13A 1.456(4) .
C11A H11A 0.9600 .
C11A H11B 0.9600 .
C11A H11C 0.9600 .
C11B C13B 1.361(5) .
C11B H11D 0.9600 .
C11B H11E 0.9600 .
C11B H11F 0.9600 .
C11C C13C 1.440(5) .
C11C H11G 0.9600 .
C11C H11H 0.9600 .
C11C H11I 0.9600 .
C12A C13A 1.464(4) .
C12A H12A 0.9600 .
C12A H12B 0.9600 .
C12A H12C 0.9600 .
C12B C13B 1.424(5) .
C12B H12D 0.9600 .
C12B H12E 0.9600 .
C12B H12F 0.9600 .
C12C C13C 1.466(4) .
C12C H12G 0.9600 .
C12C H12H 0.9600 .
C12C H12I 0.9600 .
C13A C14A 1.531(3) .
C13A H13A 0.9800 .
C13B C14B 1.526(4) .
C13B H13B 0.9800 .
C13C C14C 1.550(3) .
C13C H13C 0.9800 .
C14A C15A 1.364(3) .
C14B C15B 1.390(4) .
C14C C15C 1.388(3) .
C15A C16A 1.369(3) .
C15A H15A 0.9300 .
C15B C16B 1.377(4) .
C15B H15B 0.9300 .
C15C C16C 1.376(3) .
C15C H15C 0.9300 .
C16A C17A 1.532(3) .
C16B C17B 1.522(4) .
C16C C17C 1.510(3) .
C17A C18A 1.386(5) .
C17A C19A 1.400(5) .
C17A H17A 0.9800 .
C17B C19B 1.324(6) .
C17B C18B 1.257(5) .
C17B H17B 0.9800 .
C17C C19C 1.453(4) .
C17C C18C 1.473(4) .
C17C H17C 0.9800 .
C18A H18A 0.9600 .
C18A H18B 0.9600 .
C18A H18C 0.9600 .
C18B H18D 0.9600 .
C18B H18E 0.9600 .
C18B H18F 0.9600 .
C18C H18G 0.9600 .
C18C H18H 0.9600 .
C18C H18I 0.9600 .
C19A H19A 0.9600 .
C19A H19B 0.9600 .
C19A H19C 0.9600 .
C19B H19D 0.9600 .
C19B H19E 0.9600 .
C19B H19F 0.9600 .
C19C H19G 0.9600 .
C19C H19H 0.9600 .
C19C H19I 0.9600 .
Er2 O1F 2.2708(14) .
Er2 O1E 2.2701(14) .
Er2 O2E 2.2789(15) .
Er2 O2D 2.2853(14) .
Er2 O2F 2.2887(16) .
Er2 O1D 2.3127(14) .
Er2 N1B 2.5364(18) .
Er2 N2B 2.5584(17) .
O1D C14D 1.270(3) .
O1E C14E 1.262(3) .
O1F C14F 1.260(3) .
O2D C16D 1.248(3) .
O2E C16E 1.254(3) .
O2F C16F 1.243(3) .
N1B C1B 1.327(3) .
N1B C5B 1.332(3) .
N2B C10B 1.340(3) .
N2B C6B 1.343(3) .
C1B C2B 1.387(4) .
C1B H1B 0.9300 .
C2B C3B 1.360(4) .
C2B H2B 0.9300 .
C3B C4B 1.342(4) .
C3B H3B 0.9300 .
C4B C5B 1.379(4) .
C4B H4B 0.9300 .
C5B C6B 1.461(4) .
C6B C7B 1.394(3) .
C7B C8B 1.356(4) .
C7B H7B 0.9300 .
C8B C9B 1.361(4) .
C8B H8B 0.9300 .
C9B C10B 1.366(3) .
C9B H9B 0.9300 .
C10B H10B 0.9300 .
C11D C13D 1.418(5) .
C11D H11J 0.9600 .
C11D H11K 0.9600 .
C11D H11L 0.9600 .
C11E C13E 1.494(5) .
C11E H11M 0.9600 .
C11E H11N 0.9600 .
C11E H11O 0.9600 .
C11F C13F 1.308(5) .
C11F H11P 0.9600 .
C11F H11Q 0.9600 .
C11F H11R 0.9600 .
C12D C13D 1.370(5) .
C12D H12J 0.9600 .
C12D H12K 0.9600 .
C12D H12L 0.9600 .
C12E C13E 1.510(5) .
C12E H12M 0.9600 .
C12E H12N 0.9600 .
C12E H12O 0.9600 .
C12F C13F 1.315(6) .
C12F H12P 0.9600 .
C12F H12Q 0.9600 .
C12F H12R 0.9600 .
C13D C14D 1.519(4) .
C13D H13D 0.9800 .
C13E C14E 1.533(4) .
C13E H13E 0.9800 .
C13F C14F 1.537(4) .
C13F H13F 0.9800 .
C14D C15D 1.391(4) .
C14E C15E 1.354(4) .
C14F C15F 1.398(4) .
C15D C16D 1.371(3) .
C15D H15D 0.9300 .
C15E C16E 1.386(4) .
C15E H15E 0.9300 .
C15F C16F 1.369(4) .
C15F H15F 0.9300 .
C16D C17D 1.526(3) .
C16E C17E 1.542(4) .
C16F C17F 1.560(4) .
C17D C18D 1.451(5) .
C17D C19D 1.457(5) .
C17D H17D 0.9800 .
C17E C18E 1.459(4) .
C17E C19E 1.505(6) .
C17E H17E 0.9800 .
C17F C18F 1.360(5) .
C17F C19F 1.469(6) .
C17F H17F 0.9800 .
C18D H18J 0.9600 .
C18D H18K 0.9600 .
C18D H18L 0.9600 .
C18E H18M 0.9600 .
C18E H18N 0.9600 .
C18E H18O 0.9600 .
C18F H18P 0.9600 .
C18F H18Q 0.9600 .
C18F H18R 0.9600 .
C19D H19J 0.9600 .
C19D H19K 0.9600 .
C19D H19L 0.9600 .
C19E H19M 0.9600 .
C19E H19N 0.9600 .
C19E H19O 0.9600 .
C19F H19P 0.9600 .
C19F H19Q 0.9600 .
C19F H19R 0.9600 .

loop_
_geom_torsion_atom_site_label_1
_geom_torsion_atom_site_label_2
_geom_torsion_atom_site_label_3
_geom_torsion_atom_site_label_4
_geom_torsion
_geom_torsion_site_symmetry_1
_geom_torsion_site_symmetry_2
_geom_torsion_site_symmetry_3
_geom_torsion_site_symmetry_4
O1B Er1 O1A C14A 142.0(2) . . . .
O2C Er1 O1A C14A -134.4(2) . . . .
O1C Er1 O1A C14A -164.45(19) . . . .
O2B Er1 O1A C14A 79.4(2) . . . .
O2A Er1 O1A C14A 16.2(2) . . . .
N1A Er1 O1A C14A -60.1(2) . . . .
N2A Er1 O1A C14A -24.4(2) . . . .
O2C Er1 O1B C14B 129.7(2) . . . .
O1C Er1 O1B C14B 54.8(2) . . . .
O1A Er1 O1B C14B -150.9(2) . . . .
O2B Er1 O1B C14B -25.2(2) . . . .
O2A Er1 O1B C14B -89.6(2) . . . .
N1A Er1 O1B C14B 162.4(2) . . . .
N2A Er1 O1B C14B 11.7(3) . . . .
O1B Er1 O1C C16C 70.4(2) . . . .
O2C Er1 O1C C16C -12.2(2) . . . .
O1A Er1 O1C C16C 18.4(3) . . . .
O2B Er1 O1C C16C 144.9(2) . . . .
O2A Er1 O1C C16C -162.62(18) . . . .
N1A Er1 O1C C16C -79.3(2) . . . .
N2A Er1 O1C C16C -133.2(2) . . . .
O1B Er1 O2A C16A -82.7(2) . . . .
O2C Er1 O2A C16A 27.0(2) . . . .
O1C Er1 O2A C16A 161.46(18) . . . .
O1A Er1 O2A C16A -19.11(19) . . . .
O2B Er1 O2A C16A -145.5(2) . . . .
N1A Er1 O2A C16A 67.0(2) . . . .
N2A Er1 O2A C16A 132.2(2) . . . .
O1B Er1 O2B C16B 22.3(2) . . . .
O2C Er1 O2B C16B -23.9(3) . . . .
O1C Er1 O2B C16B -64.2(2) . . . .
O1A Er1 O2B C16B 86.4(2) . . . .
O2A Er1 O2B C16B 147.4(2) . . . .
N1A Er1 O2B C16B -163.4(2) . . . .
N2A Er1 O2B C16B -137.9(2) . . . .
O1B Er1 O2C C14C -72.4(2) . . . .
O1C Er1 O2C C14C 13.3(2) . . . .
O1A Er1 O2C C14C -150.5(2) . . . .
O2B Er1 O2C C14C -27.9(2) . . . .
O2A Er1 O2C C14C 164.81(19) . . . .
N1A Er1 O2C C14C 124.4(2) . . . .
N2A Er1 O2C C14C 75.4(2) . . . .
O1B Er1 N1A C1A 12.7(2) . . . .
O2C Er1 N1A C1A 46.63(16) . . . .
O1C Er1 N1A C1A 114.66(16) . . . .
O1A Er1 N1A C1A -32.91(16) . . . .
O2B Er1 N1A C1A -156.57(15) . . . .
O2A Er1 N1A C1A -106.82(16) . . . .
N2A Er1 N1A C1A 174.85(17) . . . .
O1B Er1 N1A C5A -173.88(14) . . . .
O2C Er1 N1A C5A -140.00(16) . . . .
O1C Er1 N1A C5A -71.97(16) . . . .
O1A Er1 N1A C5A 140.46(16) . . . .
O2B Er1 N1A C5A 16.80(19) . . . .
O2A Er1 N1A C5A 66.55(15) . . . .
N2A Er1 N1A C5A -11.78(14) . . . .
O1B Er1 N2A C6A 176.11(13) . . . .
O2C Er1 N2A C6A 67.14(16) . . . .
O1C Er1 N2A C6A 130.57(16) . . . .
O1A Er1 N2A C6A -28.24(18) . . . .
O2B Er1 N2A C6A -147.98(16) . . . .
O2A Er1 N2A C6A -68.75(15) . . . .
N1A Er1 N2A C6A 12.54(14) . . . .
O1B Er1 N2A C10A -10.6(2) . . . .
O2C Er1 N2A C10A -119.59(16) . . . .
O1C Er1 N2A C10A -56.16(16) . . . .
O1A Er1 N2A C10A 145.02(15) . . . .
O2B Er1 N2A C10A 25.28(16) . . . .
O2A Er1 N2A C10A 104.52(16) . . . .
N1A Er1 N2A C10A -174.20(17) . . . .
C5A N1A C1A C2A -1.2(3) . . . .
Er1 N1A C1A C2A 172.36(17) . . . .
N1A C1A C2A C3A -0.7(4) . . . .
C1A C2A C3A C4A 1.2(4) . . . .
C2A C3A C4A C5A 0.1(4) . . . .
C1A N1A C5A C4A 2.5(3) . . . .
Er1 N1A C5A C4A -170.93(17) . . . .
C1A N1A C5A C6A -175.85(19) . . . .
Er1 N1A C5A C6A 10.7(2) . . . .
C3A C4A C5A N1A -2.0(4) . . . .
C3A C4A C5A C6A 176.3(2) . . . .
C10A N2A C6A C7A -2.0(3) . . . .
Er1 N2A C6A C7A 171.27(16) . . . .
C10A N2A C6A C5A 174.18(19) . . . .
Er1 N2A C6A C5A -12.6(2) . . . .
N1A C5A C6A N2A 1.2(3) . . . .
C4A C5A C6A N2A -177.2(2) . . . .
N1A C5A C6A C7A 177.3(2) . . . .
C4A C5A C6A C7A -1.1(3) . . . .
N2A C6A C7A C8A 0.3(3) . . . .
C5A C6A C7A C8A -175.6(2) . . . .
C6A C7A C8A C9A 1.2(4) . . . .
C7A C8A C9A C10A -1.0(4) . . . .
C6A N2A C10A C9A 2.2(3) . . . .
Er1 N2A C10A C9A -171.21(18) . . . .
C8A C9A C10A N2A -0.7(4) . . . .
Er1 O1A C14A C15A -10.0(4) . . . .
Er1 O1A C14A C13A 170.49(15) . . . .
C11A C13A C14A O1A 63.5(3) . . . .
C12A C13A C14A O1A -60.8(3) . . . .
C11A C13A C14A C15A -116.0(3) . . . .
C12A C13A C14A C15A 119.7(3) . . . .
Er1 O1B C14B C15B 21.6(4) . . . .
Er1 O1B C14B C13B -160.78(18) . . . .
C11B C13B C14B O1B 74.6(4) . . . .
C12B C13B C14B O1B -55.2(4) . . . .
C11B C13B C14B C15B -107.6(4) . . . .
C12B C13B C14B C15B 122.6(3) . . . .
Er1 O2C C14C C15C -10.1(4) . . . .
Er1 O2C C14C C13C 170.03(16) . . . .
C11C C13C C14C O2C -52.4(3) . . . .
C12C C13C C14C O2C 69.9(3) . . . .
C11C C13C C14C C15C 127.7(3) . . . .
C12C C13C C14C C15C -110.0(3) . . . .
O1A C14A C15A C16A -4.1(4) . . . .
C13A C14A C15A C16A 175.4(2) . . . .
O1B C14B C15B C16B -0.6(5) . . . .
C13B C14B C15B C16B -178.2(3) . . . .
O2C C14C C15C C16C -2.3(4) . . . .
C13C C14C C15C C16C 177.6(2) . . . .
Er1 O2A C16A C15A 16.3(4) . . . .
Er1 O2A C16A C17A -165.09(16) . . . .
C14A C15A C16A O2A 0.7(4) . . . .
C14A C15A C16A C17A -177.9(2) . . . .
Er1 O2B C16B C15B -15.4(4) . . . .
Er1 O2B C16B C17B 163.11(18) . . . .
C14B C15B C16B O2B -2.4(4) . . . .
C14B C15B C16B C17B 179.1(3) . . . .
Er1 O1C C16C C15C 7.6(4) . . . .
Er1 O1C C16C C17C -173.45(15) . . . .
C14C C15C C16C O1C 3.5(4) . . . .
C14C C15C C16C C17C -175.4(2) . . . .
O2A C16A C17A C18A -64.6(4) . . . .
C15A C16A C17A C18A 114.1(4) . . . .
O2A C16A C17A C19A 56.7(4) . . . .
C15A C16A C17A C19A -124.6(3) . . . .
O2B C16B C17B C19B -120.3(4) . . . .
C15B C16B C17B C19B 58.3(4) . . . .
O2B C16B C17B C18B 65.6(4) . . . .
C15B C16B C17B C18B -115.8(4) . . . .
O1C C16C C17C C19C -52.3(3) . . . .
C15C C16C C17C C19C 126.7(3) . . . .
O1C C16C C17C C18C 76.3(3) . . . .
C15C C16C C17C C18C -104.6(3) . . . .
O1F Er2 O1D C14D -136.9(2) . . . .
O1E Er2 O1D C14D 139.3(2) . . . .
O2E Er2 O1D C14D 165.19(19) . . . .
O2D Er2 O1D C14D -16.5(2) . . . .
O2F Er2 O1D C14D -74.5(2) . . . .
N1B Er2 O1D C14D 62.1(2) . . . .
N2B Er2 O1D C14D 30.3(2) . . . .
O1F Er2 O1E C14E 61.4(2) . . . .
O2E Er2 O1E C14E -24.8(2) . . . .
O2D Er2 O1E C14E 179.61(19) . . . .
O2F Er2 O1E C14E 15.4(3) . . . .
O1D Er2 O1E C14E 141.0(2) . . . .
N1B Er2 O1E C14E -137.3(2) . . . .
N2B Er2 O1E C14E -87.1(2) . . . .
O1E Er2 O1F C14F -132.6(2) . . . .
O2E Er2 O1F C14F -58.1(2) . . . .
O2D Er2 O1F C14F 84.6(2) . . . .
O2F Er2 O1F C14F 21.4(2) . . . .
O1D Er2 O1F C14F 149.3(2) . . . .
N1B Er2 O1F C14F -171.1(2) . . . .
N2B Er2 O1F C14F -13.7(3) . . . .
O1F Er2 O2D C16D 79.3(2) . . . .
O1E Er2 O2D C16D -27.9(3) . . . .
O2E Er2 O2D C16D -169.8(2) . . . .
O2F Er2 O2D C16D 142.6(2) . . . .
O1D Er2 O2D C16D 11.6(2) . . . .
N1B Er2 O2D C16D -70.8(2) . . . .
N2B Er2 O2D C16D -135.1(2) . . . .
O1F Er2 O2E C16E -62.5(2) . . . .
O1E Er2 O2E C16E 20.2(2) . . . .
O2D Er2 O2E C16E 176.5(2) . . . .
O2F Er2 O2E C16E -137.1(2) . . . .
O1D Er2 O2E C16E -6.1(3) . . . .
N1B Er2 O2E C16E 88.8(2) . . . .
N2B Er2 O2E C16E 141.3(2) . . . .
O1F Er2 O2F C16F -15.5(2) . . . .
O1E Er2 O2F C16F 32.4(3) . . . .
O2E Er2 O2F C16F 71.6(2) . . . .
O2D Er2 O2F C16F -137.5(2) . . . .
O1D Er2 O2F C16F -79.9(2) . . . .
N1B Er2 O2F C16F 173.3(2) . . . .
N2B Er2 O2F C16F 145.7(2) . . . .
O1F Er2 N1B C1B -9.0(2) . . . .
O1E Er2 N1B C1B -48.52(18) . . . .
O2E Er2 N1B C1B -116.21(18) . . . .
O2D Er2 N1B C1B 105.35(18) . . . .
O2F Er2 N1B C1B 153.92(17) . . . .
O1D Er2 N1B C1B 30.53(18) . . . .
N2B Er2 N1B C1B -175.1(2) . . . .
O1F Er2 N1B C5B -176.43(16) . . . .
O1E Er2 N1B C5B 144.03(19) . . . .
O2E Er2 N1B C5B 76.35(18) . . . .
O2D Er2 N1B C5B -62.09(18) . . . .
O2F Er2 N1B C5B -13.5(2) . . . .
O1D Er2 N1B C5B -136.91(18) . . . .
N2B Er2 N1B C5B 17.44(17) . . . .
O1F Er2 N2B C10B 5.2(2) . . . .
O1E Er2 N2B C10B 115.20(17) . . . .
O2E Er2 N2B C10B 52.10(17) . . . .
O2D Er2 N2B C10B -105.25(18) . . . .
O2F Er2 N2B C10B -29.09(17) . . . .
O1D Er2 N2B C10B -151.57(16) . . . .
N1B Er2 N2B C10B 172.58(19) . . . .
O1F Er2 N2B C6B 178.24(15) . . . .
O1E Er2 N2B C6B -71.73(17) . . . .
O2E Er2 N2B C6B -134.83(17) . . . .
O2D Er2 N2B C6B 67.82(17) . . . .
O2F Er2 N2B C6B 143.98(17) . . . .
O1D Er2 N2B C6B 21.5(2) . . . .
N1B Er2 N2B C6B -14.35(16) . . . .
C5B N1B C1B C2B 2.8(4) . . . .
Er2 N1B C1B C2B -165.2(2) . . . .
N1B C1B C2B C3B -0.4(4) . . . .
C1B C2B C3B C4B -2.4(5) . . . .
C2B C3B C4B C5B 2.8(5) . . . .
C1B N1B C5B C4B -2.5(4) . . . .
Er2 N1B C5B C4B 165.2(2) . . . .
C1B N1B C5B C6B 173.5(2) . . . .
Er2 N1B C5B C6B -18.9(3) . . . .
C3B C4B C5B N1B -0.3(4) . . . .
C3B C4B C5B C6B -175.9(3) . . . .
C10B N2B C6B C7B 1.6(3) . . . .
Er2 N2B C6B C7B -171.59(18) . . . .
C10B N2B C6B C5B -175.5(2) . . . .
Er2 N2B C6B C5B 11.3(3) . . . .
N1B C5B C6B N2B 4.6(3) . . . .
C4B C5B C6B N2B -179.5(2) . . . .
N1B C5B C6B C7B -172.4(2) . . . .
C4B C5B C6B C7B 3.5(4) . . . .
N2B C6B C7B C8B -2.5(4) . . . .
C5B C6B C7B C8B 174.4(3) . . . .
C6B C7B C8B C9B 1.6(4) . . . .
C7B C8B C9B C10B 0.2(4) . . . .
C6B N2B C10B C9B 0.2(4) . . . .
Er2 N2B C10B C9B 173.4(2) . . . .
C8B C9B C10B N2B -1.1(4) . . . .
Er2 O1D C14D C15D 13.7(4) . . . .
Er2 O1D C14D C13D -166.64(17) . . . .
C12D C13D C14D O1D -30.4(4) . . . .
C11D C13D C14D O1D 117.7(3) . . . .
C12D C13D C14D C15D 149.3(3) . . . .
C11D C13D C14D C15D -62.6(4) . . . .
Er2 O1E C14E C15E 21.7(4) . . . .
Er2 O1E C14E C13E -160.51(18) . . . .
C11E C13E C14E O1E -55.3(4) . . . .
C12E C13E C14E O1E 63.9(4) . . . .
C11E C13E C14E C15E 122.6(3) . . . .
C12E C13E C14E C15E -118.2(3) . . . .
Er2 O1F C14F C15F -19.1(4) . . . .
Er2 O1F C14F C13F 162.65(18) . . . .
C11F C13F C14F O1F 47.2(4) . . . .
C12F C13F C14F O1F -97.2(4) . . . .
C11F C13F C14F C15F -131.1(4) . . . .
C12F C13F C14F C15F 84.5(4) . . . .
O1D C14D C15D C16D 3.0(4) . . . .
C13D C14D C15D C16D -176.7(3) . . . .
O1E C14E C15E C16E -0.2(5) . . . .
C13E C14E C15E C16E -177.9(3) . . . .
O1F C14F C15F C16F -0.4(4) . . . .
C13F C14F C15F C16F 177.7(3) . . . .
Er2 O2D C16D C15D -3.9(4) . . . .
Er2 O2D C16D C17D 174.69(17) . . . .
C14D C15D C16D O2D -7.9(4) . . . .
C14D C15D C16D C17D 173.6(3) . . . .
Er2 O2E C16E C15E -12.2(4) . . . .
Er2 O2E C16E C17E 167.65(18) . . . .
C14E C15E C16E O2E -4.5(5) . . . .
C14E C15E C16E C17E 175.6(3) . . . .
Er2 O2F C16F C15F 7.1(4) . . . .
Er2 O2F C16F C17F -176.07(18) . . . .
C14F C15F C16F O2F 6.3(5) . . . .
C14F C15F C16F C17F -170.5(3) . . . .
O2D C16D C17D C18D 68.2(4) . . . .
C15D C16D C17D C18D -113.1(3) . . . .
O2D C16D C17D C19D -55.3(4) . . . .
C15D C16D C17D C19D 123.4(3) . . . .
O2E C16E C17E C18E 67.2(3) . . . .
C15E C16E C17E C18E -113.0(3) . . . .
O2E C16E C17E C19E -51.3(4) . . . .
C15E C16E C17E C19E 128.6(3) . . . .
O2F C16F C17F C18F 57.5(4) . . . .
C15F C16F C17F C18F -125.5(4) . . . .
O2F C16F C17F C19F -62.1(4) . . . .
C15F C16F C17F C19F 115.0(4) . . . .
